data_4100130
loop_
_publ_author_name
'Akiba, Kin-ya'
'Moriyama, Yuji'
'Mizozoe, Mitsuhiro'
'Inohara, Hideki'
'Nishii, Takako'
'Yamamoto, Yohsuke'
'Minoura, Mao'
'Hashizume, Daisuke'
'Iwasaki, Fujiko'
'Takagi, Nozomi'
'Ishimura, Kazuya'
'Nagase, Shigeru'

_publ_section_title
;
 Synthesis and Characterization of Stable Hypervalent Carbon Compounds
 (10-C-5) Bearing a 2,6-Bis(p-substituted phenyloxymethyl)benzene Ligand
;
_journal_coden_ASTM JACSAT
_journal_issue 16
_journal_name_full 'Journal of the American Chemical Society'
_journal_page_first 5893
_journal_page_last 5901
_journal_paper_doi 10.1021/ja043802t
_journal_volume 127
_journal_year 2005
_chemical_formula_sum 'C37 H35 F6 O6 P'
_chemical_formula_weight 720.64
_space_group_IT_number 14
_symmetry_cell_setting monoclinic
_symmetry_space_group_name_Hall '-P 2yn'
_symmetry_space_group_name_H-M 'P 1 21/n 1'
_cell_angle_alpha 90
_cell_angle_beta 91.321(3)
_cell_angle_gamma 90
_cell_formula_units_Z 4
_cell_length_a 13.5070(4)
_cell_length_b 17.866(1)
_cell_length_c 14.6090(9)
_cell_measurement_temperature 273.2
_cell_volume 3524.4(3)
_diffrn_ambient_temperature 298
_exptl_crystal_density_diffrn 1.358
_cod_depositor_comments
;
 Updated bibliographic information.

 Antanas Vaitkus,
 2019-10-02
;
_cod_original_sg_symbol_H-M 'P 21/n'
_cod_database_code 4100130

loop_
_symmetry_equiv_pos_as_xyz
x,y,z
1/2-x,1/2+y,1/2-z
-x,-y,-z
1/2+x,1/2-y,1/2+z

loop_
_atom_site_label
_atom_site_type_symbol
_atom_site_fract_x
_atom_site_fract_y
_atom_site_fract_z
_atom_site_U_iso_or_equiv
_atom_site_adp_type
_atom_site_occupancy
_atom_site_calc_flag
P(1) P 0.5172(3) 0.2289(3) -0.3859(3) 0.108(2) Uani 1.00 d
F(1) F 0.546(1) 0.173(2) -0.453(1) 0.35(1) Uani 1.00 d
F(2) F 0.414(1) 0.213(1) -0.407(2) 0.30(1) Uani 1.00 d
F(3) F 0.486(1) 0.288(1) -0.3091(9) 0.209(7) Uani 1.00 d
F(4) F 0.520(3) 0.186(2) -0.301(1) 0.35(2) Uani 1.00 d
F(5) F 0.627(1) 0.251(2) -0.364(2) 0.31(1) Uani 1.00 d
F(6) F 0.497(2) 0.294(1) -0.449(1) 0.240(9) Uani 1.00 d
O(1) O 0.3997(6) 0.3871(4) 0.0549(6) 0.079(3) Uani 1.00 d
O(2) O 0.6127(6) 0.1281(5) 0.0717(6) 0.085(3) Uani 1.00 d
O(3) O 0.2149(8) 0.5021(7) -0.2578(8) 0.123(4) Uani 1.00 d
O(4) O 0.884(2) 0.003(2) -0.162(3) 0.33(2) Uani 1.00 d
O(5) O 0.1761(5) 0.1343(5) -0.1560(6) 0.088(3) Uani 1.00 d
O(6) O 0.8269(6) 0.3800(5) -0.1398(6) 0.091(3) Uani 1.00 d
C(1) C 0.5040(7) 0.2559(5) 0.0290(6) 0.050(3) Uani 1.00 d
C(2) C 0.4987(9) 0.2564(6) 0.1284(7) 0.072(3) Uani 1.00 d
C(3) C 0.4180(8) 0.2956(6) 0.1708(9) 0.074(4) Uani 1.00 d
C(4) C 0.415(1) 0.2936(9) 0.2667(9) 0.102(5) Uani 1.00 d
C(5) C 0.481(2) 0.2568(10) 0.319(1) 0.119(7) Uani 1.00 d
C(6) C 0.556(1) 0.2195(8) 0.281(1) 0.095(5) Uani 1.00 d
C(7) C 0.571(1) 0.2180(7) 0.1802(9) 0.085(4) Uani 1.00 d
C(8) C 0.346(1) 0.3397(7) 0.1187(9) 0.089(4) Uani 1.00 d
C(9) C 0.6523(10) 0.1780(9) 0.142(1) 0.096(5) Uani 1.00 d
C(10) C 0.3476(7) 0.4148(6) -0.0170(8) 0.066(3) Uani 1.00 d
C(11) C 0.4021(8) 0.4483(7) -0.083(1) 0.092(5) Uani 1.00 d
C(12) C 0.356(1) 0.4752(8) -0.163(1) 0.097(5) Uani 1.00 d
C(13) C 0.2549(9) 0.4742(7) -0.176(1) 0.086(4) Uani 1.00 d
C(14) C 0.1978(9) 0.4419(8) -0.107(1) 0.086(4) Uani 1.00 d
C(15) C 0.2415(9) 0.4109(7) -0.031(1) 0.085(4) Uani 1.00 d
C(16) C 0.111(1) 0.517(1) -0.268(1) 0.127(7) Uani 1.00 d
C(17) C 0.677(1) 0.1009(8) 0.014(1) 0.092(5) Uani 1.00 d
C(18) C 0.630(2) 0.0618(9) -0.060(1) 0.122(7) Uani 1.00 d
C(19) C 0.718(3) 0.0285(9) -0.128(1) 0.17(1) Uani 1.00 d
C(20) C 0.808(1) 0.048(1) -0.098(1) 0.120(7) Uani 1.00 d
C(21) C 0.838(3) 0.084(2) -0.032(2) 0.20(1) Uani 1.00 d
C(22) C 0.777(1) 0.110(1) 0.022(2) 0.136(8) Uani 1.00 d
C(23) C 0.823(4) -0.030(2) -0.231(2) 0.26(2) Uani 1.00 d
C(24) C 0.4217(6) 0.2218(5) -0.0206(6) 0.047(2) Uani 1.00 d
C(25) C 0.3939(7) 0.2413(6) -0.1113(6) 0.059(3) Uani 1.00 d
C(26) C 0.3121(7) 0.2104(6) -0.1557(7) 0.058(3) Uani 1.00 d
C(27) C 0.2554(7) 0.1603(6) -0.1088(8) 0.060(3) Uani 1.00 d
C(28) C 0.2801(8) 0.1359(7) -0.0240(10) 0.079(4) Uani 1.00 d
C(29) C 0.3670(7) 0.1675(6) 0.0222(7) 0.061(3) Uani 1.00 d
C(30) C 0.1098(10) 0.083(1) -0.113(1) 0.115(6) Uani 1.00 d
C(31) C 0.5855(6) 0.2887(5) -0.0150(7) 0.052(3) Uani 1.00 d
C(32) C 0.6168(7) 0.2643(6) -0.1042(8) 0.062(3) Uani 1.00 d
C(33) C 0.6949(8) 0.2983(6) -0.1435(8) 0.070(3) Uani 1.00 d
C(34) C 0.7512(8) 0.3540(7) -0.0946(8) 0.072(4) Uani 1.00 d
C(35) C 0.7236(8) 0.3754(6) -0.0096(8) 0.068(3) Uani 1.00 d
C(36) C 0.6430(7) 0.3428(6) 0.0295(7) 0.060(3) Uani 1.00 d
C(37) C 0.8886(9) 0.437(1) -0.095(1) 0.110(5) Uani 1.00 d
H(1) H 0.3627 0.3193 0.2948 0.1263 Uiso 1.00 calc
H(2) H 0.4709 0.2591 0.3828 0.1441 Uiso 1.00 calc
H(3) H 0.5993 0.1924 0.3202 0.1129 Uiso 1.00 calc
H(4) H 0.3074 0.3706 0.1588 0.1060 Uiso 1.00 calc
H(5) H 0.3012 0.3080 0.0853 0.1060 Uiso 1.00 calc
H(6) H 0.6844 0.1490 0.1905 0.1149 Uiso 1.00 calc
H(7) H 0.6983 0.2116 0.1184 0.1149 Uiso 1.00 calc
H(8) H 0.4739 0.4525 -0.0710 0.0980 Uiso 1.00 calc
H(9) H 0.3992 0.4947 -0.2089 0.1181 Uiso 1.00 calc
H(10) H 0.1265 0.4391 -0.1141 0.0989 Uiso 1.00 calc
H(11) H 0.2015 0.3882 0.0146 0.0986 Uiso 1.00 calc
H(12) H 0.0912 0.5536 -0.2245 0.1522 Uiso 1.00 calc
H(13) H 0.0960 0.5360 -0.3283 0.1522 Uiso 1.00 calc
H(14) H 0.0741 0.4725 -0.2593 0.1522 Uiso 1.00 calc
H(15) H 0.5594 0.0560 -0.0693 0.1353 Uiso 1.00 calc
H(16) H 0.7034 -0.0030 -0.1817 0.1932 Uiso 1.00 calc
H(17) H 0.9176 0.0868 -0.0202 0.2304 Uiso 1.00 calc
H(18) H 0.8013 0.1355 0.0709 0.1722 Uiso 1.00 calc
H(19) H 0.7833 0.0091 -0.2645 0.2893 Uiso 1.00 calc
H(20) H 0.8545 -0.0586 -0.2724 0.2893 Uiso 1.00 calc
H(21) H 0.7695 -0.0606 -0.2029 0.2893 Uiso 1.00 calc
H(22) H 0.4324 0.2776 -0.1430 0.0739 Uiso 1.00 calc
H(23) H 0.2949 0.2242 -0.2171 0.0675 Uiso 1.00 calc
H(24) H 0.2403 0.0998 0.0061 0.0892 Uiso 1.00 calc
H(25) H 0.3875 0.1512 0.0824 0.0738 Uiso 1.00 calc
H(26) H 0.0831 0.1080 -0.0599 0.1435 Uiso 1.00 calc
H(27) H 0.0566 0.0729 -0.1545 0.1435 Uiso 1.00 calc
H(28) H 0.1436 0.0406 -0.0956 0.1435 Uiso 1.00 calc
H(29) H 0.5816 0.2247 -0.1350 0.0731 Uiso 1.00 calc
H(30) H 0.7139 0.2844 -0.2036 0.0831 Uiso 1.00 calc
H(31) H 0.7604 0.4128 0.0225 0.0800 Uiso 1.00 calc
H(32) H 0.6253 0.3574 0.0906 0.0703 Uiso 1.00 calc
H(33) H 0.9181 0.4156 -0.0396 0.1372 Uiso 1.00 calc
H(34) H 0.9428 0.4494 -0.1341 0.1372 Uiso 1.00 calc
H(35) H 0.8524 0.4787 -0.0813 0.1372 Uiso 1.00 calc

loop_
_atom_site_aniso_label
_atom_site_aniso_U_11
_atom_site_aniso_U_22
_atom_site_aniso_U_33
_atom_site_aniso_U_12
_atom_site_aniso_U_13
_atom_site_aniso_U_23
P(1) 0.101(3) 0.170(4) 0.052(2) -0.011(3) 0.010(2) -0.003(3)
F(1) 0.24(2) 0.59(5) 0.20(2) 0.20(2) -0.08(1) -0.22(2)
F(2) 0.12(1) 0.29(2) 0.48(4) 0.01(1) -0.08(1) -0.16(2)
F(3) 0.29(2) 0.22(2) 0.117(9) 0.01(1) 0.02(1) -0.019(10)
F(4) 0.56(5) 0.30(3) 0.18(2) -0.03(3) -0.01(2) 0.04(2)
F(5) 0.116(10) 0.46(4) 0.36(3) -0.02(1) 0.05(1) -0.15(3)
F(6) 0.31(2) 0.29(2) 0.13(1) 0.05(2) 0.05(1) 0.02(1)
O(1) 0.077(5) 0.067(5) 0.092(6) -0.007(4) 0.025(4) -0.003(4)
O(2) 0.084(5) 0.076(5) 0.093(6) 0.001(4) -0.028(5) 0.015(5)
O(3) 0.100(7) 0.16(1) 0.107(8) -0.046(7) -0.001(6) 0.008(8)
O(4) 0.23(2) 0.36(4) 0.40(4) -0.08(3) 0.10(3) 0.10(4)
O(5) 0.065(4) 0.100(6) 0.100(7) 0.004(4) -0.021(4) -0.003(5)
O(6) 0.066(4) 0.107(7) 0.101(7) -0.009(4) 0.016(4) -0.001(5)
C(1) 0.068(5) 0.045(5) 0.036(5) -0.008(4) -0.008(4) -0.006(4)
C(2) 0.100(8) 0.065(7) 0.052(6) -0.039(6) 0.010(6) 0.006(5)
C(3) 0.080(7) 0.060(7) 0.083(8) -0.016(5) 0.033(6) 0.005(6)
C(4) 0.15(1) 0.11(1) 0.049(8) -0.060(10) 0.041(8) -0.010(8)
C(5) 0.21(2) 0.08(1) 0.061(9) -0.04(1) 0.02(1) -0.002(8)
C(6) 0.14(1) 0.073(9) 0.072(9) -0.029(8) -0.024(9) 0.015(7)
C(7) 0.13(1) 0.052(7) 0.069(8) -0.027(7) -0.034(8) 0.017(6)
C(8) 0.107(9) 0.080(9) 0.081(9) -0.018(7) 0.049(7) -0.010(7)
C(9) 0.088(8) 0.092(10) 0.11(1) -0.019(7) -0.041(8) 0.041(8)
C(10) 0.049(5) 0.066(6) 0.083(8) -0.005(4) 0.016(5) -0.006(6)
C(11) 0.064(7) 0.072(8) 0.14(1) -0.010(5) 0.025(8) -0.013(8)
C(12) 0.108(10) 0.10(1) 0.081(9) -0.036(8) 0.024(8) 0.008(8)
C(13) 0.069(7) 0.083(9) 0.11(1) -0.019(6) 0.018(7) 0.002(7)
C(14) 0.065(6) 0.085(9) 0.11(1) -0.008(6) 0.025(7) -0.010(8)
C(15) 0.086(8) 0.063(7) 0.11(1) -0.012(6) 0.029(7) -0.026(7)
C(16) 0.10(1) 0.12(1) 0.17(2) -0.027(9) 0.02(1) 0.03(1)
C(17) 0.11(1) 0.078(9) 0.087(10) 0.040(8) 0.037(8) 0.039(8)
C(18) 0.18(2) 0.09(1) 0.10(1) 0.04(1) 0.03(1) 0.018(10)
C(19) 0.31(3) 0.07(1) 0.12(2) -0.04(2) -0.05(2) 0.02(1)
C(20) 0.13(1) 0.13(1) 0.10(1) -0.05(1) 0.05(1) 0.00(1)
C(21) 0.33(5) 0.13(2) 0.14(2) -0.06(3) -0.04(3) 0.02(2)
C(22) 0.12(1) 0.13(2) 0.15(2) 0.04(1) 0.06(1) 0.03(1)
C(23) 0.46(6) 0.21(3) 0.11(2) -0.18(3) 0.04(2) -0.08(2)
C(24) 0.052(5) 0.043(5) 0.047(5) 0.002(4) 0.005(4) 0.010(4)
C(25) 0.066(5) 0.065(6) 0.045(6) 0.014(5) 0.003(4) -0.005(5)
C(26) 0.054(5) 0.066(6) 0.052(6) 0.016(4) -0.015(4) -0.009(5)
C(27) 0.061(5) 0.060(6) 0.059(7) 0.004(4) 0.001(5) -0.023(5)
C(28) 0.078(7) 0.064(7) 0.095(10) -0.027(5) 0.026(6) -0.017(7)
C(29) 0.065(5) 0.072(7) 0.046(5) 0.002(5) -0.015(4) 0.009(5)
C(30) 0.082(8) 0.13(1) 0.13(1) -0.036(8) 0.015(8) -0.04(1)
C(31) 0.056(5) 0.054(6) 0.047(5) 0.000(4) -0.002(4) 0.006(4)
C(32) 0.064(5) 0.053(6) 0.069(7) 0.008(4) 0.007(5) 0.001(5)
C(33) 0.082(7) 0.060(7) 0.070(7) -0.001(5) 0.022(6) -0.011(6)
C(34) 0.066(6) 0.076(7) 0.074(8) 0.019(5) 0.022(5) 0.018(6)
C(35) 0.075(6) 0.054(6) 0.077(8) 0.001(5) 0.004(5) 0.000(5)
C(36) 0.064(5) 0.063(6) 0.055(6) 0.009(5) 0.007(4) 0.004(5)
C(37) 0.072(7) 0.16(1) 0.10(1) -0.037(8) 0.023(7) 0.017(10)

loop_
_geom_bond_atom_site_label_1
_geom_bond_atom_site_label_2
_geom_bond_distance
_geom_bond_site_symmetry_1
_geom_bond_site_symmetry_2
_geom_bond_publ_flag
P(1) F(1) 1.46(2) 1_555 1_555 yes
P(1) F(2) 1.45(1) 1_555 1_555 yes
P(1) F(3) 1.60(2) 1_555 1_555 yes
P(1) F(4) 1.46(2) 1_555 1_555 yes
P(1) F(5) 1.55(2) 1_555 1_555 yes
P(1) F(6) 1.51(2) 1_555 1_555 yes
F(1) F(2) 2.05(2) 1_555 1_555 yes
F(1) F(4) 2.28(3) 1_555 1_555 yes
F(1) F(5) 2.17(3) 1_555 1_555 yes
F(1) F(6) 2.26(4) 1_555 1_555 yes
F(2) F(3) 2.17(2) 1_555 1_555 yes
F(2) F(4) 2.13(4) 1_555 1_555 yes
F(2) F(6) 1.95(3) 1_555 1_555 yes
F(3) F(4) 1.87(4) 1_555 1_555 yes
F(3) F(5) 2.18(2) 1_555 1_555 yes
F(3) F(6) 2.05(2) 1_555 1_555 yes
F(4) F(5) 2.08(4) 1_555 1_555 yes
F(5) F(6) 2.26(3) 1_555 1_555 yes
O(1) C(1) 2.77(1) 1_555 1_555 yes
O(1) C(3) 2.36(2) 1_555 1_555 yes
O(1) C(8) 1.46(1) 1_555 1_555 yes
O(1) C(10) 1.35(1) 1_555 1_555 yes
O(1) C(11) 2.29(2) 1_555 1_555 yes
O(1) C(15) 2.49(2) 1_555 1_555 yes
O(2) C(1) 2.78(1) 1_555 1_555 yes
O(2) C(7) 2.34(2) 1_555 1_555 yes
O(2) C(9) 1.46(2) 1_555 1_555 yes
O(2) C(17) 1.32(1) 1_555 1_555 yes
O(2) C(18) 2.27(2) 1_555 1_555 yes
O(2) C(22) 2.37(2) 1_555 1_555 yes
O(3) C(12) 2.38(2) 1_555 1_555 yes
O(3) C(13) 1.39(2) 1_555 1_555 yes
O(3) C(14) 2.46(2) 1_555 1_555 yes
O(3) C(16) 1.43(2) 1_555 1_555 yes
O(4) C(19) 2.36(4) 1_555 1_555 yes
O(4) C(20) 1.63(4) 1_555 1_555 yes
O(4) C(21) 2.48(6) 1_555 1_555 yes
O(4) C(23) 1.41(4) 1_555 1_555 yes
O(5) C(26) 2.29(1) 1_555 1_555 yes
O(5) C(27) 1.34(1) 1_555 1_555 yes
O(5) C(28) 2.36(2) 1_555 1_555 yes
O(5) C(30) 1.44(2) 1_555 1_555 yes
O(6) C(33) 2.30(1) 1_555 1_555 yes
O(6) C(34) 1.31(1) 1_555 1_555 yes
O(6) C(35) 2.39(1) 1_555 1_555 yes
O(6) C(37) 1.47(2) 1_555 1_555 yes
C(1) C(2) 1.46(1) 1_555 1_555 yes
C(1) C(3) 2.50(1) 1_555 1_555 yes
C(1) C(7) 2.46(1) 1_555 1_555 yes
C(1) C(24) 1.45(1) 1_555 1_555 yes
C(1) C(25) 2.52(1) 1_555 1_555 yes
C(1) C(29) 2.43(1) 1_555 1_555 yes
C(1) C(31) 1.41(1) 1_555 1_555 yes
C(1) C(32) 2.50(1) 1_555 1_555 yes
C(1) C(36) 2.44(1) 1_555 1_555 yes
C(2) C(3) 1.45(2) 1_555 1_555 yes
C(2) C(4) 2.43(2) 1_555 1_555 yes
C(2) C(5) 2.79(2) 1_555 1_555 yes
C(2) C(6) 2.43(2) 1_555 1_555 yes
C(2) C(7) 1.40(2) 1_555 1_555 yes
C(2) C(8) 2.54(2) 1_555 1_555 yes
C(2) C(9) 2.51(2) 1_555 1_555 yes
C(2) C(24) 2.47(1) 1_555 1_555 yes
C(2) C(31) 2.49(1) 1_555 1_555 yes
C(3) C(4) 1.40(2) 1_555 1_555 yes
C(3) C(5) 2.40(2) 1_555 1_555 yes
C(3) C(6) 2.79(2) 1_555 1_555 yes
C(3) C(7) 2.49(2) 1_555 1_555 yes
C(3) C(8) 1.45(2) 1_555 1_555 yes
C(4) C(5) 1.33(3) 1_555 1_555 yes
C(4) C(6) 2.32(3) 1_555 1_555 yes
C(4) C(8) 2.48(2) 1_555 1_555 yes
C(5) C(6) 1.34(2) 1_555 1_555 yes
C(5) C(7) 2.48(2) 1_555 1_555 yes
C(6) C(7) 1.49(2) 1_555 1_555 yes
C(6) C(9) 2.55(3) 1_555 1_555 yes
C(7) C(9) 1.43(2) 1_555 1_555 yes
C(8) C(10) 2.39(2) 1_555 1_555 yes
C(9) C(17) 2.36(3) 1_555 1_555 yes
C(9) C(22) 2.74(3) 1_555 1_555 yes
C(10) C(11) 1.36(2) 1_555 1_555 yes
C(10) C(12) 2.40(2) 1_555 1_555 yes
C(10) C(14) 2.44(2) 1_555 1_555 yes
C(10) C(15) 1.44(2) 1_555 1_555 yes
C(11) C(12) 1.40(2) 1_555 1_555 yes
C(11) C(13) 2.43(2) 1_555 1_555 yes
C(11) C(14) 2.78(2) 1_555 1_555 yes
C(11) C(15) 2.41(2) 1_555 1_555 yes
C(12) C(13) 1.38(2) 1_555 1_555 yes
C(12) C(14) 2.39(2) 1_555 1_555 yes
C(12) C(15) 2.76(2) 1_555 1_555 yes
C(13) C(14) 1.41(2) 1_555 1_555 yes
C(13) C(15) 2.42(2) 1_555 1_555 yes
C(13) C(16) 2.45(2) 1_555 1_555 yes
C(14) C(15) 1.37(2) 1_555 1_555 yes
C(17) C(18) 1.41(2) 1_555 1_555 yes
C(17) C(19) 2.51(3) 1_555 1_555 yes
C(17) C(20) 2.61(2) 1_555 1_555 yes
C(17) C(21) 2.32(5) 1_555 1_555 yes
C(17) C(22) 1.37(3) 1_555 1_555 yes
C(18) C(19) 1.68(3) 1_555 1_555 yes
C(18) C(20) 2.49(3) 1_555 1_555 yes
C(18) C(22) 2.44(3) 1_555 1_555 yes
C(19) C(20) 1.33(3) 1_555 1_555 yes
C(19) C(21) 2.33(4) 1_555 1_555 yes
C(19) C(22) 2.73(3) 1_555 1_555 yes
C(19) C(23) 2.33(5) 1_555 1_555 yes
C(20) C(21) 1.21(3) 1_555 1_555 yes
C(20) C(22) 2.12(3) 1_555 1_555 yes
C(20) C(23) 2.40(3) 1_555 1_555 yes
C(21) C(22) 1.26(4) 1_555 1_555 yes
C(24) C(25) 1.41(1) 1_555 1_555 yes
C(24) C(26) 2.45(1) 1_555 1_555 yes
C(24) C(27) 2.79(1) 1_555 1_555 yes
C(24) C(28) 2.45(1) 1_555 1_555 yes
C(24) C(29) 1.38(1) 1_555 1_555 yes
C(24) C(31) 2.52(1) 1_555 1_555 yes
C(25) C(26) 1.38(1) 1_555 1_555 yes
C(25) C(27) 2.37(1) 1_555 1_555 yes
C(25) C(28) 2.76(2) 1_555 1_555 yes
C(25) C(29) 2.39(1) 1_555 1_555 yes
C(26) C(27) 1.37(2) 1_555 1_555 yes
C(26) C(28) 2.39(2) 1_555 1_555 yes
C(26) C(29) 2.79(1) 1_555 1_555 yes
C(27) C(28) 1.35(2) 1_555 1_555 yes
C(27) C(29) 2.41(1) 1_555 1_555 yes
C(27) C(30) 2.40(2) 1_555 1_555 yes
C(28) C(29) 1.45(1) 1_555 1_555 yes
C(28) C(30) 2.78(2) 1_555 1_555 yes
C(31) C(32) 1.45(1) 1_555 1_555 yes
C(31) C(33) 2.42(1) 1_555 1_555 yes
C(31) C(35) 2.43(1) 1_555 1_555 yes
C(31) C(36) 1.39(1) 1_555 1_555 yes
C(32) C(33) 1.36(1) 1_555 1_555 yes
C(32) C(34) 2.42(2) 1_555 1_555 yes
C(32) C(36) 2.42(2) 1_555 1_555 yes
C(33) C(34) 1.43(2) 1_555 1_555 yes
C(33) C(35) 2.42(2) 1_555 1_555 yes
C(33) C(36) 2.76(1) 1_555 1_555 yes
C(34) C(35) 1.36(2) 1_555 1_555 yes
C(34) C(36) 2.36(1) 1_555 1_555 yes
C(34) C(37) 2.38(2) 1_555 1_555 yes
C(35) C(36) 1.37(1) 1_555 1_555 yes
